data_4500807
loop_
_publ_author_name
'Banerjee, Debasis'
'Finkelstein, Jeffrey'
'Smirnov, A.'
'Forster, Paul M.'
'Borkowski, Lauren A.'
'Teat, Simon J.'
'Parise, John B.'

_publ_section_title
;
 Synthesis and Structural Characterization of Magnesium Based Coordination
 Networks in Different Solvents
;
_journal_issue 6
_journal_name_full 'Crystal Growth &amp; Design'
_journal_page_first 2572
_journal_paper_doi 10.1021/cg200327y
_journal_volume 11
_journal_year 2011
_chemical_formula_moiety 'C7 H3 Mg N O5'
_chemical_formula_sum 'C7 H3 Mg N O5'
_chemical_formula_weight 205.41
_chemical_name_systematic
; 
 ? 
;
_space_group_IT_number 178
_symmetry_cell_setting hexagonal
_symmetry_space_group_name_Hall 'P 61 2 (0 0 5)'
_symmetry_space_group_name_H-M 'P 61 2 2'
_atom_sites_solution_hydrogens geom
_atom_sites_solution_primary direct
_atom_sites_solution_secondary difmap
_audit_creation_method SHELXL-97
_cell_angle_alpha 90.00
_cell_angle_beta 90.00
_cell_angle_gamma 120.00
_cell_formula_units_Z 6
_cell_length_a 11.4799(14)
_cell_length_b 11.4799(14)
_cell_length_c 14.735(3)
_cell_measurement_temperature 298(2)
_cell_volume 1681.7(4)
_computing_structure_refinement 'SHELXL-97 (Sheldrick, 1997)'
_computing_structure_solution 'SHELXS-97 (Sheldrick, 1990)'
_diffrn_ambient_temperature 298(2)
_diffrn_measured_fraction_theta_full 1.000
_diffrn_measured_fraction_theta_max 1.000
_diffrn_radiation_monochromator graphite
_diffrn_radiation_source 'fine-focus sealed tube'
_diffrn_radiation_type MoK\a
_diffrn_radiation_wavelength 0.71073
_diffrn_reflns_av_R_equivalents 0.0367
_diffrn_reflns_av_sigmaI/netI 0.0169
_diffrn_reflns_limit_h_max 14
_diffrn_reflns_limit_h_min -13
_diffrn_reflns_limit_k_max 14
_diffrn_reflns_limit_k_min -13
_diffrn_reflns_limit_l_max 18
_diffrn_reflns_limit_l_min -16
_diffrn_reflns_number 11624
_diffrn_reflns_theta_full 26.72
_diffrn_reflns_theta_max 26.72
_diffrn_reflns_theta_min 2.05
_exptl_absorpt_coefficient_mu 0.153
_exptl_absorpt_correction_T_max 0.98
_exptl_absorpt_correction_T_min 0.96
_exptl_absorpt_correction_type multi-scan
_exptl_absorpt_process_details 'SADABS, Sheldrick (2008)'
_exptl_crystal_colour colorless
_exptl_crystal_density_diffrn 1.217
_exptl_crystal_density_method 'not measured'
_exptl_crystal_description needle
_exptl_crystal_F_000 624
_exptl_crystal_size_max 0.3
_exptl_crystal_size_mid 0.17
_exptl_crystal_size_min 0.08
_refine_diff_density_max 0.168
_refine_diff_density_min -0.127
_refine_diff_density_rms 0.036
_refine_ls_abs_structure_details 'Flack H D (1983), Acta Cryst. A39, 876-881'
_refine_ls_abs_structure_Flack -0.2(3)
_refine_ls_extinction_method none
_refine_ls_goodness_of_fit_ref 1.128
_refine_ls_hydrogen_treatment constr
_refine_ls_matrix_type full
_refine_ls_number_parameters 66
_refine_ls_number_reflns 1205
_refine_ls_number_restraints 0
_refine_ls_restrained_S_all 1.128
_refine_ls_R_factor_all 0.0275
_refine_ls_R_factor_gt 0.0251
_refine_ls_shift/su_max 0.000
_refine_ls_shift/su_mean 0.000
_refine_ls_structure_factor_coef Fsqd
_refine_ls_weighting_details 'calc w=1/[\s^2^(Fo^2^)+(0.0427P)^2^+0.1419P] where P=(Fo^2^+2Fc^2^)/3'
_refine_ls_weighting_scheme calc
_refine_ls_wR_factor_gt 0.0711
_refine_ls_wR_factor_ref 0.0719
_reflns_number_gt 1120
_reflns_number_total 1205
_reflns_threshold_expression >2sigma(I)
_cod_data_source_file cg200327y_si_004.cif
_cod_data_source_block pdc1
_cod_depositor_comments
;
The following automatic conversions were performed:

'_symmetry_cell_setting' value 'Hexagonal' changed to 'hexagonal'
according to /home/saulius/struct/CIF-dictionaries/cif_core.dic
dictionary named 'cif_core.dic' version 2.4.1 from 2010-06-29.

Automatic conversion script
Id: cif_fix_values 1715 2011-07-08 13:25:40Z adriana 
;
_cod_original_sg_symbol_Hall 'P 61 2 (0 0'
_cod_database_code 4500807

loop_
_symmetry_equiv_pos_as_xyz
'x, y, z'
'x-y, x, z+1/6'
'-y, x-y, z+1/3'
'-x, -y, z+1/2'
'-x+y, -x, z+2/3'
'y, -x+y, z+5/6'
'-y, -x, -z+5/6'
'x-y, -y, -z'
'x, x-y, -z+1/6'
'y, x, -z+1/3'
'-x+y, y, -z+1/2'
'-x, -x+y, -z+2/3'

loop_
_atom_site_label
_atom_site_type_symbol
_atom_site_fract_x
_atom_site_fract_y
_atom_site_fract_z
_atom_site_U_iso_or_equiv
_atom_site_adp_type
_atom_site_occupancy
_atom_site_symmetry_multiplicity
_atom_site_calc_flag
_atom_site_refinement_flags
Mg1 Mg 0.19380(3) 0.38761(6) 0.2500 0.01924(16) Uani 1 2 d S
O1 O 0.22731(10) 0.39936(11) 0.10994(6) 0.0306(2) Uani 1 1 d .
O2 O 0.38890(11) 0.36650(10) 0.05312(7) 0.0307(3) Uani 1 1 d .
O3 O 0.08865(8) 0.17731(16) 0.2500 0.0459(4) Uani 1 2 d S
N1 N 0.30713(8) 0.69287(8) -0.0833 0.0270(4) Uani 1 2 d S
C1 C 0.31811(14) 0.42051(13) 0.05416(9) 0.0236(3) Uani 1 1 d .
C2 C 0.34719(15) 0.52351(14) -0.01920(9) 0.0244(3) Uani 1 1 d .
C3 C 0.44668(10) 0.55332(10) -0.0833 0.0281(4) Uani 1 2 d S
H3 H 0.4935 0.5065 -0.0833 0.034 Uiso 1 2 calc SR
C4 C 0.27717(15) 0.59236(15) -0.02474(10) 0.0271(3) Uani 1 1 d .
H4 H 0.2050 0.5675 0.0145 0.033 Uiso 1 1 calc R

loop_
_atom_site_aniso_label
_atom_site_aniso_U_11
_atom_site_aniso_U_22
_atom_site_aniso_U_33
_atom_site_aniso_U_23
_atom_site_aniso_U_13
_atom_site_aniso_U_12
Mg1 0.0192(2) 0.0212(3) 0.0180(3) 0.000 -0.00064(19) 0.01059(16)
O1 0.0319(5) 0.0407(6) 0.0223(5) 0.0083(5) 0.0071(4) 0.0205(5)
O2 0.0421(6) 0.0310(5) 0.0289(5) 0.0088(4) 0.0085(5) 0.0258(5)
O3 0.0614(9) 0.0255(8) 0.0388(9) 0.000 0.0058(8) 0.0127(4)
N1 0.0311(7) 0.0311(7) 0.0265(8) 0.0061(6) 0.0061(6) 0.0214(7)
C1 0.0288(7) 0.0222(6) 0.0203(6) 0.0013(5) 0.0008(5) 0.0131(5)
C2 0.0308(8) 0.0258(7) 0.0209(6) 0.0057(5) 0.0050(6) 0.0173(6)
C3 0.0345(8) 0.0345(8) 0.0255(9) 0.0058(7) 0.0058(7) 0.0248(9)
C4 0.0321(8) 0.0312(7) 0.0244(6) 0.0059(6) 0.0078(6) 0.0206(7)

loop_
_atom_type_symbol
_atom_type_description
_atom_type_scat_dispersion_real
_atom_type_scat_dispersion_imag
_atom_type_scat_source
C C 0.0033 0.0016 'International Tables Vol C Tables 4.2.6.8 and 6.1.1.4'
H H 0.0000 0.0000 'International Tables Vol C Tables 4.2.6.8 and 6.1.1.4'
Mg Mg 0.0486 0.0363 'International Tables Vol C Tables 4.2.6.8 and 6.1.1.4'
N N 0.0061 0.0033 'International Tables Vol C Tables 4.2.6.8 and 6.1.1.4'
O O 0.0106 0.0060 'International Tables Vol C Tables 4.2.6.8 and 6.1.1.4'

loop_
_geom_angle_atom_site_label_1
_geom_angle_atom_site_label_2
_geom_angle_atom_site_label_3
_geom_angle
_geom_angle_site_symmetry_1
_geom_angle_site_symmetry_3
O2 Mg1 O2 179.27(7) 2 10
O2 Mg1 O3 90.36(4) 2 .
O2 Mg1 O3 90.36(4) 10 .
O2 Mg1 O1 86.02(4) 2 .
O2 Mg1 O1 93.94(4) 10 .
O3 Mg1 O1 93.20(3) . .
O2 Mg1 O1 93.94(4) 2 11
O2 Mg1 O1 86.02(4) 10 11
O3 Mg1 O1 93.20(3) . 11
O1 Mg1 O1 173.60(7) . 11
O2 Mg1 N1 89.64(4) 2 3_665
O2 Mg1 N1 89.64(4) 10 3_665
O3 Mg1 N1 180.0 . 3_665
O1 Mg1 N1 86.80(3) . 3_665
O1 Mg1 N1 86.80(3) 11 3_665
C1 O1 Mg1 140.24(9) . .
C1 O2 Mg1 142.96(10) . 6_554
C4 N1 C4 116.93(16) . 7_664
C4 N1 Mg1 121.54(8) . 5_564
C4 N1 Mg1 121.54(8) 7_664 5_564
O2 C1 O1 126.80(13) . .
O2 C1 C2 115.93(12) . .
O1 C1 C2 117.26(12) . .
C4 C2 C3 117.45(13) . .
C4 C2 C1 121.68(12) . .
C3 C2 C1 120.86(13) . .
C2 C3 C2 120.07(18) . 7_664
C2 C3 H3 120.0 . .
C2 C3 H3 120.0 7_664 .
N1 C4 C2 123.87(13) . .
N1 C4 H4 118.1 . .
C2 C4 H4 118.1 . .

loop_
_geom_bond_atom_site_label_1
_geom_bond_atom_site_label_2
_geom_bond_distance
_geom_bond_site_symmetry_2
Mg1 O2 2.0247(10) 2
Mg1 O2 2.0247(10) 10
Mg1 O3 2.0908(17) .
Mg1 O1 2.0913(10) .
Mg1 O1 2.0913(10) 11
Mg1 N1 2.2533(18) 3_665
O1 C1 1.2521(16) .
O2 C1 1.2446(17) .
O2 Mg1 2.0247(10) 6_554
N1 C4 1.3410(16) .
N1 C4 1.3410(16) 7_664
N1 Mg1 2.2533(17) 5_564
C1 C2 1.5111(19) .
C2 C4 1.3831(19) .
C2 C3 1.3870(17) .
C3 C2 1.3870(17) 7_664
C3 H3 0.9300 .
C4 H4 0.9300 .

loop_
_geom_torsion_atom_site_label_1
_geom_torsion_atom_site_label_2
_geom_torsion_atom_site_label_3
_geom_torsion_atom_site_label_4
_geom_torsion
_geom_torsion_site_symmetry_1
_geom_torsion_site_symmetry_4
O2 Mg1 O1 C1 168.57(16) 2 .
O2 Mg1 O1 C1 -10.70(16) 10 .
O3 Mg1 O1 C1 -101.29(15) . .
O1 Mg1 O1 C1 78.71(15) 11 .
N1 Mg1 O1 C1 78.71(15) 3_665 .
Mg1 O2 C1 O1 31.7(2) 6_554 .
Mg1 O2 C1 C2 -149.14(12) 6_554 .
Mg1 O1 C1 O2 49.1(2) . .
Mg1 O1 C1 C2 -130.05(14) . .
O2 C1 C2 C4 -178.96(14) . .
O1 C1 C2 C4 0.2(2) . .
O2 C1 C2 C3 0.45(19) . .
O1 C1 C2 C3 179.66(11) . .
C4 C2 C3 C2 2.60(10) . 7_664
C1 C2 C3 C2 -176.84(15) . 7_664
C4 N1 C4 C2 2.92(11) 7_664 .
Mg1 N1 C4 C2 -177.08(11) 5_564 .
C3 C2 C4 N1 -5.6(2) . .
C1 C2 C4 N1 173.82(12) . .
